data_7124291
loop_
_publ_author_name
'Giese, Steven'
'Buzsaki, Daniel'
'Nyulaszi, Laszlo'
'Muller, Christian'

_publ_section_title
;
 Four Consecutive Reactions in one Pot: Cascade Formation of an
 Unprecedented Triphosphatricyclo[3.2.1.02,7]oct-3-ene
;
_journal_name_full 'Chemical Communications'
_journal_paper_doi 10.1039/C9CC07462G
_journal_year 2019
_chemical_formula_moiety '(Au 1+)1, (C21 H33 O2 P3 Si3)1, (Cl)1'
_chemical_formula_sum 'C21 H33 Au Cl O2 P3 Si3'
_chemical_formula_weight 727.07
_space_group_crystal_system monoclinic
_space_group_IT_number 14
_space_group_name_Hall '-P 2ybc'
_space_group_name_H-M_alt 'P 1 21/c 1'
_symmetry_space_group_name_Hall '-P 2ybc'
_symmetry_space_group_name_H-M 'P 1 21/c 1'
_atom_sites_solution_hydrogens geom
_audit_creation_method SHELXL-2014/7
_audit_update_record
;
2019-02-14 deposited with the CCDC.    2019-10-09 downloaded from the CCDC.
;
_cell_angle_alpha 90
_cell_angle_beta 98.741(5)
_cell_angle_gamma 90
_cell_formula_units_Z 4
_cell_length_a 13.2862(18)
_cell_length_b 11.6119(14)
_cell_length_c 19.290(3)
_cell_measurement_reflns_used 9691
_cell_measurement_temperature 100(2)
_cell_measurement_theta_max 26.40
_cell_measurement_theta_min 2.44
_cell_volume 2941.5(7)
_computing_cell_refinement 'Bruker SAINT'
_computing_data_collection 'Bruker APEX2'
_computing_data_reduction 'Bruker SAINT'
_computing_molecular_graphics 'Bruker SHELXTL'
_computing_publication_material 'Bruker SHELXTL'
_computing_structure_refinement 'SHELXL-2014 (Sheldrick 2014)'
_computing_structure_solution 'SHELXS-97 (Sheldrick 2008)'
_diffrn_ambient_temperature 100(2)
_diffrn_measured_fraction_theta_full 0.999
_diffrn_measured_fraction_theta_max 0.998
_diffrn_measurement_device_type 'Bruker APEX-II CCD'
_diffrn_measurement_method '\f and \w scans'
_diffrn_radiation_type MoK\a
_diffrn_radiation_wavelength 0.71073
_diffrn_reflns_av_R_equivalents 0.0705
_diffrn_reflns_av_unetI/netI 0.0230
_diffrn_reflns_Laue_measured_fraction_full 0.999
_diffrn_reflns_Laue_measured_fraction_max 0.998
_diffrn_reflns_limit_h_max 16
_diffrn_reflns_limit_h_min -16
_diffrn_reflns_limit_k_max 14
_diffrn_reflns_limit_k_min -14
_diffrn_reflns_limit_l_max 24
_diffrn_reflns_limit_l_min -24
_diffrn_reflns_number 91626
_diffrn_reflns_point_group_measured_fraction_full 0.999
_diffrn_reflns_point_group_measured_fraction_max 0.998
_diffrn_reflns_theta_full 25.242
_diffrn_reflns_theta_max 26.431
_diffrn_reflns_theta_min 2.341
_diffrn_source 'sealed tube'
_exptl_absorpt_coefficient_mu 5.394
_exptl_absorpt_correction_T_max 0.4130
_exptl_absorpt_correction_T_min 0.2866
_exptl_absorpt_correction_type multi-scan
_exptl_crystal_colour colorless
_exptl_crystal_density_diffrn 1.642
_exptl_crystal_description block
_exptl_crystal_F_000 1432
_exptl_crystal_recrystallization_method 'Re-crystallisation from solvent: n-Pentane'
_exptl_crystal_size_max 0.280
_exptl_crystal_size_mid 0.280
_exptl_crystal_size_min 0.140
_refine_diff_density_max 0.498
_refine_diff_density_min -1.018
_refine_diff_density_rms 0.090
_refine_ls_extinction_method none
_refine_ls_goodness_of_fit_ref 1.096
_refine_ls_hydrogen_treatment constr
_refine_ls_matrix_type full
_refine_ls_number_parameters 280
_refine_ls_number_reflns 6044
_refine_ls_number_restraints 0
_refine_ls_restrained_S_all 1.096
_refine_ls_R_factor_all 0.0190
_refine_ls_R_factor_gt 0.0169
_refine_ls_shift/su_max 0.001
_refine_ls_shift/su_mean 0.000
_refine_ls_structure_factor_coef Fsqd
_refine_ls_weighting_details 'w=1/[\s^2^(Fo^2^)+(0.0173P)^2^+1.9870P] where P=(Fo^2^+2Fc^2^)/3'
_refine_ls_weighting_scheme calc
_refine_ls_wR_factor_gt 0.0411
_refine_ls_wR_factor_ref 0.0415
_reflns_Friedel_coverage 0.000
_reflns_number_gt 5668
_reflns_number_total 6044
_reflns_threshold_expression 'I > 2\s(I)'
_cod_data_source_file c9cc07462g2.cif
_cod_data_source_block shelx
_cod_original_cell_volume 2941.4(7)
_cod_database_code 7124291
_shelx_shelxl_version_number 2014/7
_shelx_space_group_comment
;
The symmetry employed for this shelxl refinement is uniquely defined
by the following loop, which should always be used as a source of
symmetry information in preference to the above space-group names.
They are only intended as comments.
;
_shelx_estimated_absorpt_t_min 0.314
_shelx_estimated_absorpt_t_max 0.519

loop_
_space_group_symop_operation_xyz
'x, y, z'
'-x, y+1/2, -z+1/2'
'-x, -y, -z'
'x, -y-1/2, z-1/2'

loop_
_atom_site_label
_atom_site_type_symbol
_atom_site_fract_x
_atom_site_fract_y
_atom_site_fract_z
_atom_site_U_iso_or_equiv
_atom_site_adp_type
_atom_site_occupancy
_atom_site_site_symmetry_order
_atom_site_calc_flag
_atom_site_refinement_flags_posn
_atom_site_refinement_flags_adp
Au1 Au 0.27491(2) 0.54584(2) 0.46079(2) 0.01286(3) Uani 1 1 d . .
Cl1 Cl 0.22614(4) 0.69617(5) 0.52445(3) 0.02002(12) Uani 1 1 d . .
P3 P 0.31449(4) 0.39369(4) 0.40003(3) 0.01224(11) Uani 1 1 d . .
P2 P 0.19513(4) 0.17629(5) 0.32144(3) 0.01291(11) Uani 1 1 d . .
P1 P 0.19556(4) 0.36392(5) 0.31091(3) 0.01391(11) Uani 1 1 d . .
Si1 Si -0.02586(5) 0.27980(5) 0.30625(3) 0.01522(13) Uani 1 1 d . .
Si3 Si 0.46609(5) 0.48095(6) 0.29428(3) 0.01828(13) Uani 1 1 d . .
Si2 Si 0.26403(5) 0.00570(5) 0.43828(3) 0.01365(12) Uani 1 1 d . .
O1 O 0.12665(12) 0.30905(15) 0.58342(8) 0.0225(4) Uani 1 1 d . .
O2 O 0.29291(13) 0.29036(16) 0.60113(9) 0.0288(4) Uani 1 1 d . .
C19 C 0.11899(16) 0.28449(17) 0.43868(11) 0.0123(4) Uani 1 1 d . .
C14 C 0.49672(17) 0.27516(19) 0.47803(12) 0.0183(5) Uani 1 1 d . .
H14 H 0.5570 0.2563 0.5091 0.022 Uiso 1 1 calc R U
C13 C 0.50929(17) 0.33451(19) 0.41331(12) 0.0178(5) Uani 1 1 d . .
H13 H 0.5751 0.3319 0.3998 0.021 Uiso 1 1 calc R U
C12 C 0.43639(16) 0.39311(18) 0.37038(12) 0.0150(4) Uani 1 1 d . .
C10 C 0.10751(16) 0.27546(17) 0.36048(11) 0.0124(4) Uani 1 1 d . .
C20 C 0.02941(17) 0.30494(19) 0.47024(12) 0.0170(5) Uani 1 1 d . .
H20 H -0.0351 0.3110 0.4416 0.020 Uiso 1 1 calc R U
C17 C 0.21714(17) 0.29071(19) 0.55762(12) 0.0170(5) Uani 1 1 d . .
C15 C 0.40831(17) 0.24489(18) 0.49760(12) 0.0154(5) Uani 1 1 d . .
H15 H 0.4089 0.2142 0.5433 0.018 Uiso 1 1 calc R U
C21 C 0.03658(18) 0.3154(2) 0.53951(13) 0.0229(5) Uani 1 1 d . .
H21 H -0.0239 0.3280 0.5591 0.028 Uiso 1 1 calc R U
C18 C 0.21133(16) 0.27418(17) 0.48248(11) 0.0120(4) Uani 1 1 d . .
C16 C 0.30682(16) 0.25738(18) 0.45005(11) 0.0123(4) Uani 1 1 d . .
C11 C 0.29308(16) 0.15267(17) 0.39859(11) 0.0127(4) Uani 1 1 d . .
H11 H 0.3592 0.1434 0.3804 0.015 Uiso 1 1 calc R U
C1 C -0.08680(19) 0.4216(2) 0.31844(14) 0.0246(5) Uani 1 1 d . .
H1A H -0.0431 0.4837 0.3057 0.037 Uiso 1 1 calc R U
H1B H -0.1532 0.4253 0.2884 0.037 Uiso 1 1 calc R U
H1C H -0.0961 0.4302 0.3676 0.037 Uiso 1 1 calc R U
C3 C -0.10318(18) 0.1554(2) 0.32914(14) 0.0249(5) Uani 1 1 d . .
H3A H -0.0678 0.0834 0.3218 0.037 Uiso 1 1 calc R U
H3B H -0.1126 0.1611 0.3784 0.037 Uiso 1 1 calc R U
H3C H -0.1698 0.1562 0.2992 0.037 Uiso 1 1 calc R U
C6 C 0.6068(2) 0.4838(3) 0.29753(15) 0.0326(6) Uani 1 1 d . .
H6A H 0.6385 0.5184 0.3418 0.049 Uiso 1 1 calc R U
H6B H 0.6321 0.4050 0.2942 0.049 Uiso 1 1 calc R U
H6C H 0.6239 0.5295 0.2582 0.049 Uiso 1 1 calc R U
C8 C 0.30437(19) -0.10396(19) 0.37771(13) 0.0222(5) Uani 1 1 d . .
H8A H 0.2657 -0.0932 0.3307 0.033 Uiso 1 1 calc R U
H8B H 0.3772 -0.0952 0.3757 0.033 Uiso 1 1 calc R U
H8C H 0.2914 -0.1812 0.3948 0.033 Uiso 1 1 calc R U
C7 C 0.3363(2) -0.0127(2) 0.52793(13) 0.0224(5) Uani 1 1 d . .
H7A H 0.3143 0.0455 0.5592 0.034 Uiso 1 1 calc R U
H7B H 0.3235 -0.0897 0.5455 0.034 Uiso 1 1 calc R U
H7C H 0.4093 -0.0036 0.5264 0.034 Uiso 1 1 calc R U
C2 C -0.01245(19) 0.2655(2) 0.21159(12) 0.0256(6) Uani 1 1 d . .
H2A H 0.0280 0.3299 0.1979 0.038 Uiso 1 1 calc R U
H2B H 0.0218 0.1928 0.2042 0.038 Uiso 1 1 calc R U
H2C H -0.0801 0.2664 0.1830 0.038 Uiso 1 1 calc R U
C9 C 0.12540(18) -0.0115(2) 0.44252(15) 0.0242(5) Uani 1 1 d . .
H9A H 0.0864 -0.0020 0.3955 0.036 Uiso 1 1 calc R U
H9B H 0.1129 -0.0885 0.4603 0.036 Uiso 1 1 calc R U
H9C H 0.1041 0.0468 0.4740 0.036 Uiso 1 1 calc R U
C4 C 0.4156(3) 0.6287(2) 0.30370(19) 0.0478(9) Uani 1 1 d . .
H4A H 0.4483 0.6622 0.3481 0.072 Uiso 1 1 calc R U
H4B H 0.4301 0.6767 0.2646 0.072 Uiso 1 1 calc R U
H4C H 0.3418 0.6249 0.3034 0.072 Uiso 1 1 calc R U
C5 C 0.4053(2) 0.4157(3) 0.21067(14) 0.0390(7) Uani 1 1 d . .
H5A H 0.4325 0.3380 0.2063 0.059 Uiso 1 1 calc R U
H5B H 0.3316 0.4113 0.2101 0.059 Uiso 1 1 calc R U
H5C H 0.4198 0.4631 0.1713 0.059 Uiso 1 1 calc R U

loop_
_atom_site_aniso_label
_atom_site_aniso_U_11
_atom_site_aniso_U_22
_atom_site_aniso_U_33
_atom_site_aniso_U_23
_atom_site_aniso_U_13
_atom_site_aniso_U_12
Au1 0.01188(5) 0.01059(5) 0.01595(5) 0.00069(3) 0.00165(3) -0.00010(3)
Cl1 0.0151(3) 0.0158(2) 0.0302(3) -0.0050(2) 0.0068(2) 0.0009(2)
P3 0.0119(3) 0.0116(2) 0.0127(3) 0.0009(2) 0.0002(2) -0.0002(2)
P2 0.0131(3) 0.0146(3) 0.0104(3) -0.0015(2) -0.0002(2) 0.0014(2)
P1 0.0135(3) 0.0159(3) 0.0117(3) 0.0030(2) -0.0001(2) 0.0007(2)
Si1 0.0121(3) 0.0199(3) 0.0125(3) -0.0014(2) -0.0018(2) 0.0025(2)
Si3 0.0203(3) 0.0190(3) 0.0165(3) 0.0004(3) 0.0060(3) -0.0021(3)
Si2 0.0156(3) 0.0114(3) 0.0133(3) -0.0005(2) -0.0001(2) 0.0005(2)
O1 0.0206(8) 0.0361(9) 0.0109(8) -0.0028(7) 0.0024(7) 0.0012(7)
O2 0.0260(10) 0.0448(11) 0.0128(9) -0.0058(8) -0.0065(7) 0.0075(8)
C19 0.0148(10) 0.0101(9) 0.0116(11) 0.0002(8) 0.0006(8) 0.0003(8)
C14 0.0128(11) 0.0195(11) 0.0201(12) 0.0008(9) -0.0051(9) 0.0001(9)
C13 0.0132(11) 0.0201(11) 0.0200(12) -0.0031(9) 0.0020(9) -0.0018(9)
C12 0.0145(11) 0.0153(10) 0.0149(11) -0.0034(9) 0.0015(9) -0.0035(8)
C10 0.0119(10) 0.0137(10) 0.0111(11) -0.0003(8) 0.0009(8) 0.0005(8)
C20 0.0147(11) 0.0210(11) 0.0152(11) 0.0001(9) 0.0016(9) 0.0001(9)
C17 0.0217(12) 0.0164(11) 0.0128(11) -0.0002(9) 0.0017(9) 0.0018(9)
C15 0.0174(11) 0.0133(10) 0.0136(11) -0.0002(8) -0.0034(9) 0.0007(8)
C21 0.0173(12) 0.0326(13) 0.0195(12) -0.0026(11) 0.0045(9) 0.0001(10)
C18 0.0139(10) 0.0098(9) 0.0118(11) -0.0002(8) 0.0007(8) -0.0012(8)
C16 0.0122(10) 0.0126(10) 0.0111(10) -0.0003(8) -0.0015(8) -0.0004(8)
C11 0.0113(10) 0.0130(10) 0.0129(11) -0.0004(8) -0.0010(8) 0.0008(8)
C1 0.0220(13) 0.0259(12) 0.0250(13) 0.0034(11) 0.0008(10) 0.0090(10)
C3 0.0188(12) 0.0270(12) 0.0275(14) -0.0052(11) -0.0011(10) -0.0053(10)
C6 0.0250(14) 0.0475(16) 0.0272(15) -0.0026(13) 0.0102(11) -0.0114(12)
C8 0.0291(13) 0.0172(11) 0.0201(12) -0.0012(10) 0.0033(10) 0.0042(10)
C7 0.0302(14) 0.0166(11) 0.0185(13) 0.0027(10) -0.0031(10) -0.0032(10)
C2 0.0208(12) 0.0399(14) 0.0141(12) -0.0025(11) -0.0042(10) 0.0066(11)
C9 0.0194(12) 0.0176(11) 0.0359(15) 0.0048(11) 0.0049(11) -0.0017(10)
C4 0.072(2) 0.0252(14) 0.055(2) 0.0152(14) 0.0392(18) 0.0128(15)
C5 0.0361(16) 0.0628(19) 0.0177(14) -0.0011(14) 0.0029(12) -0.0140(15)

loop_
_atom_type_symbol
_atom_type_description
_atom_type_scat_dispersion_real
_atom_type_scat_dispersion_imag
_atom_type_scat_source
C C 0.0033 0.0016 'International Tables Vol C Tables 4.2.6.8 and 6.1.1.4'
H H 0.0000 0.0000 'International Tables Vol C Tables 4.2.6.8 and 6.1.1.4'
Au Au -2.0133 8.8022 'International Tables Vol C Tables 4.2.6.8 and 6.1.1.4'
Cl Cl 0.1484 0.1585 'International Tables Vol C Tables 4.2.6.8 and 6.1.1.4'
O O 0.0106 0.0060 'International Tables Vol C Tables 4.2.6.8 and 6.1.1.4'
P P 0.1023 0.0942 'International Tables Vol C Tables 4.2.6.8 and 6.1.1.4'
Si Si 0.0817 0.0704 'International Tables Vol C Tables 4.2.6.8 and 6.1.1.4'

loop_
_geom_angle_atom_site_label_1
_geom_angle_atom_site_label_2
_geom_angle_atom_site_label_3
_geom_angle
P3 Au1 Cl1 176.66(2)
C12 P3 C16 106.51(10)
C12 P3 P1 109.19(8)
C16 P3 P1 100.57(7)
C12 P3 Au1 117.82(7)
C16 P3 Au1 111.43(7)
P1 P3 Au1 109.89(3)
C11 P2 C10 99.93(10)
C11 P2 P1 102.22(7)
C10 P2 P1 55.68(7)
C10 P1 P3 96.65(7)
C10 P1 P2 53.85(6)
P3 P1 P2 95.54(3)
C3 Si1 C1 112.88(12)
C3 Si1 C2 107.49(12)
C1 Si1 C2 108.01(12)
C3 Si1 C10 110.33(10)
C1 Si1 C10 109.72(10)
C2 Si1 C10 108.26(10)
C5 Si3 C4 110.27(17)
C5 Si3 C6 109.83(14)
C4 Si3 C6 110.81(15)
C5 Si3 C12 110.04(12)
C4 Si3 C12 107.61(12)
C6 Si3 C12 108.22(12)
C7 Si2 C8 110.37(11)
C7 Si2 C9 108.70(12)
C8 Si2 C9 109.53(12)
C7 Si2 C11 111.34(10)
C8 Si2 C11 105.16(11)
C9 Si2 C11 111.70(10)
C21 O1 C17 120.96(18)
C18 C19 C20 118.0(2)
C18 C19 C10 123.6(2)
C20 C19 C10 118.33(18)
C15 C14 C13 126.0(2)
C15 C14 H14 117.0
C13 C14 H14 117.0
C12 C13 C14 126.5(2)
C12 C13 H13 116.7
C14 C13 H13 116.7
C13 C12 P3 113.67(17)
C13 C12 Si3 122.26(18)
P3 C12 Si3 123.59(12)
C19 C10 P2 118.26(15)
C19 C10 Si1 119.50(15)
P2 C10 Si1 112.08(11)
C19 C10 P1 119.25(15)
P2 C10 P1 70.47(8)
Si1 C10 P1 107.29(10)
C21 C20 C19 120.2(2)
C21 C20 H20 119.9
C19 C20 H20 119.9
O2 C17 O1 115.3(2)
O2 C17 C18 127.2(2)
O1 C17 C18 117.46(19)
C14 C15 C16 122.9(2)
C14 C15 H15 118.6
C16 C15 H15 118.6
C20 C21 O1 122.9(2)
C20 C21 H21 118.6
O1 C21 H21 118.6
C19 C18 C17 120.3(2)
C19 C18 C16 118.73(19)
C17 C18 C16 120.65(19)
C18 C16 C15 119.16(19)
C18 C16 C11 109.83(17)
C15 C16 C11 108.46(17)
C18 C16 P3 102.72(13)
C15 C16 P3 106.28(14)
C11 C16 P3 110.00(14)
C16 C11 P2 113.40(14)
C16 C11 Si2 116.51(15)
P2 C11 Si2 106.99(10)
C16 C11 H11 106.4
P2 C11 H11 106.4
Si2 C11 H11 106.4
Si1 C1 H1A 109.5
Si1 C1 H1B 109.5
H1A C1 H1B 109.5
Si1 C1 H1C 109.5
H1A C1 H1C 109.5
H1B C1 H1C 109.5
Si1 C3 H3A 109.5
Si1 C3 H3B 109.5
H3A C3 H3B 109.5
Si1 C3 H3C 109.5
H3A C3 H3C 109.5
H3B C3 H3C 109.5
Si3 C6 H6A 109.5
Si3 C6 H6B 109.5
H6A C6 H6B 109.5
Si3 C6 H6C 109.5
H6A C6 H6C 109.5
H6B C6 H6C 109.5
Si2 C8 H8A 109.5
Si2 C8 H8B 109.5
H8A C8 H8B 109.5
Si2 C8 H8C 109.5
H8A C8 H8C 109.5
H8B C8 H8C 109.5
Si2 C7 H7A 109.5
Si2 C7 H7B 109.5
H7A C7 H7B 109.5
Si2 C7 H7C 109.5
H7A C7 H7C 109.5
H7B C7 H7C 109.5
Si1 C2 H2A 109.5
Si1 C2 H2B 109.5
H2A C2 H2B 109.5
Si1 C2 H2C 109.5
H2A C2 H2C 109.5
H2B C2 H2C 109.5
Si2 C9 H9A 109.5
Si2 C9 H9B 109.5
H9A C9 H9B 109.5
Si2 C9 H9C 109.5
H9A C9 H9C 109.5
H9B C9 H9C 109.5
Si3 C4 H4A 109.5
Si3 C4 H4B 109.5
H4A C4 H4B 109.5
Si3 C4 H4C 109.5
H4A C4 H4C 109.5
H4B C4 H4C 109.5
Si3 C5 H5A 109.5
Si3 C5 H5B 109.5
H5A C5 H5B 109.5
Si3 C5 H5C 109.5
H5A C5 H5C 109.5
H5B C5 H5C 109.5

loop_
_geom_bond_atom_site_label_1
_geom_bond_atom_site_label_2
_geom_bond_distance
Au1 P3 2.2268(6)
Au1 Cl1 2.2841(6)
P3 C12 1.798(2)
P3 C16 1.865(2)
P3 P1 2.1786(8)
P2 C11 1.843(2)
P2 C10 1.875(2)
P2 P1 2.1882(8)
P1 C10 1.918(2)
Si1 C3 1.864(3)
Si1 C1 1.865(2)
Si1 C2 1.869(3)
Si1 C10 1.917(2)
Si3 C5 1.853(3)
Si3 C4 1.861(3)
Si3 C6 1.861(3)
Si3 C12 1.878(2)
Si2 C7 1.859(2)
Si2 C8 1.861(2)
Si2 C9 1.867(2)
Si2 C11 1.933(2)
O1 C21 1.359(3)
O1 C17 1.386(3)
O2 C17 1.209(3)
C19 C18 1.385(3)
C19 C20 1.437(3)
C19 C10 1.497(3)
C14 C15 1.334(3)
C14 C13 1.458(3)
C14 H14 0.9500
C13 C12 1.358(3)
C13 H13 0.9500
C20 C21 1.331(3)
C20 H20 0.9500
C17 C18 1.453(3)
C15 C16 1.518(3)
C15 H15 0.9500
C21 H21 0.9500
C18 C16 1.510(3)
C16 C11 1.563(3)
C11 H11 1.0000
C1 H1A 0.9800
C1 H1B 0.9800
C1 H1C 0.9800
C3 H3A 0.9800
C3 H3B 0.9800
C3 H3C 0.9800
C6 H6A 0.9800
C6 H6B 0.9800
C6 H6C 0.9800
C8 H8A 0.9800
C8 H8B 0.9800
C8 H8C 0.9800
C7 H7A 0.9800
C7 H7B 0.9800
C7 H7C 0.9800
C2 H2A 0.9800
C2 H2B 0.9800
C2 H2C 0.9800
C9 H9A 0.9800
C9 H9B 0.9800
C9 H9C 0.9800
C4 H4A 0.9800
C4 H4B 0.9800
C4 H4C 0.9800
C5 H5A 0.9800
C5 H5B 0.9800
C5 H5C 0.9800
